data_7013708
loop_
_publ_author_name
'Santos, Isabel Garcia'
'Hagenbach, Adelheid'
'Abram, Ulrich'

_publ_section_title
;
 Stable gold(III) complexes with thiosemicarbazone derivatives.
;
_journal_issue 4
_journal_name_full 'Dalton transactions (Cambridge, England : 2003)'
_journal_page_first 677
_journal_page_last 682
_journal_paper_doi 10.1039/b312978k
_journal_year 2004
_chemical_formula_moiety '[AuBr(C13H10N4S)]'
_chemical_formula_sum 'C13 H10 Au Br N4 S'
_chemical_formula_weight 531.19
_chemical_name_common Bromo(2,3-diphenyltetrazole-5-thione)-gold(i)
_chemical_name_systematic Bromo(2,3-diphenyltetrazole-5-thione)-gold(I)
_space_group_IT_number 14
_symmetry_cell_setting monoclinic
_symmetry_space_group_name_Hall '-P 2yn'
_symmetry_space_group_name_H-M 'P 1 21/n 1'
_atom_sites_solution_hydrogens geom
_atom_sites_solution_primary direct
_atom_sites_solution_secondary difmap
_audit_creation_method SHELXL-97
_cell_angle_alpha 90.00
_cell_angle_beta 103.49(1)
_cell_angle_gamma 90.00
_cell_formula_units_Z 4
_cell_length_a 9.724(1)
_cell_length_b 12.061(2)
_cell_length_c 12.8757(18)
_cell_measurement_temperature 293(2)
_cell_volume 1468.4(4)
_computing_cell_refinement 'Bruker Smart'
_computing_data_collection 'Bruker Smart'
_computing_data_reduction SAINT
_computing_molecular_graphics ORTEP
_computing_publication_material WINGX
_computing_structure_refinement 'SHELXL-97 (Sheldrick, 1997)'
_computing_structure_solution SHELXS
_diffrn_ambient_temperature 153(2)
_diffrn_measured_fraction_theta_full 1.000
_diffrn_measured_fraction_theta_max 1.000
_diffrn_measurement_device_type 'ccd area detector'
_diffrn_measurement_method 'phi and omega scans'
_diffrn_radiation_monochromator graphite
_diffrn_radiation_source 'fine-focus sealed tube'
_diffrn_radiation_type MoK\a
_diffrn_radiation_wavelength 0.71073
_diffrn_reflns_av_R_equivalents 0.0544
_diffrn_reflns_av_sigmaI/netI 0.0450
_diffrn_reflns_limit_h_max 11
_diffrn_reflns_limit_h_min -11
_diffrn_reflns_limit_k_max 14
_diffrn_reflns_limit_k_min -14
_diffrn_reflns_limit_l_max 15
_diffrn_reflns_limit_l_min -15
_diffrn_reflns_number 11593
_diffrn_reflns_theta_full 24.71
_diffrn_reflns_theta_max 24.71
_diffrn_reflns_theta_min 2.34
_diffrn_standards_decay_% 0
_diffrn_standards_interval_time '10 sec/frame'
_exptl_absorpt_coefficient_mu 12.875
_exptl_absorpt_correction_T_max 0.572237
_exptl_absorpt_correction_T_min 1.000
_exptl_absorpt_correction_type SADABS
_exptl_crystal_colour yellow
_exptl_crystal_density_diffrn 2.403
_exptl_crystal_density_method 'not measured'
_exptl_crystal_description plate
_exptl_crystal_F_000 984
_exptl_crystal_size_max .2
_exptl_crystal_size_mid .15
_exptl_crystal_size_min .05
_refine_diff_density_max 1.130
_refine_diff_density_min -1.264
_refine_diff_density_rms 0.163
_refine_ls_extinction_method none
_refine_ls_goodness_of_fit_ref 0.950
_refine_ls_hydrogen_treatment mixed
_refine_ls_matrix_type full
_refine_ls_number_parameters 181
_refine_ls_number_reflns 2506
_refine_ls_number_restraints 0
_refine_ls_restrained_S_all 0.950
_refine_ls_R_factor_all 0.0446
_refine_ls_R_factor_gt 0.0300
_refine_ls_shift/su_max 0.001
_refine_ls_shift/su_mean 0.000
_refine_ls_structure_factor_coef Fsqd
_refine_ls_weighting_details 'calc w=1/[\s^2^(Fo^2^)+(0.0400P)^2^+0.0000P] where P=(Fo^2^+2Fc^2^)/3'
_refine_ls_weighting_scheme calc
_refine_ls_wR_factor_gt 0.0668
_refine_ls_wR_factor_ref 0.0707
_reflns_number_gt 1974
_reflns_number_total 2506
_reflns_threshold_expression >2sigma(I)
_cod_data_source_file b312978k.txt
_cod_data_source_block audite
_cod_original_sg_symbol_H-M P21/n
_cod_database_code 7013708

loop_
_symmetry_equiv_pos_as_xyz
'x, y, z'
'-x+1/2, y+1/2, -z+1/2'
'-x, -y, -z'
'x-1/2, -y-1/2, z-1/2'

loop_
_atom_site_label
_atom_site_type_symbol
_atom_site_fract_x
_atom_site_fract_y
_atom_site_fract_z
_atom_site_U_iso_or_equiv
_atom_site_adp_type
_atom_site_occupancy
_atom_site_symmetry_multiplicity
_atom_site_calc_flag
_atom_site_refinement_flags
_atom_site_disorder_assembly
_atom_site_disorder_group
Au1 Au 0.14654(3) 0.47574(3) 0.10677(2) 0.02387(11) Uani 1 1 d . . .
S1 S 0.2813(2) 0.59088(18) 0.03167(16) 0.0309(5) Uani 1 1 d . . .
C1 C 0.4352(7) 0.5988(6) 0.1272(6) 0.0208(16) Uani 1 1 d . . .
N2 N 0.5502(6) 0.6540(5) 0.1105(4) 0.0223(14) Uani 1 1 d . . .
N3 N 0.6478(6) 0.6405(5) 0.2004(5) 0.0205(14) Uani 1 1 d . . .
N4 N 0.5963(6) 0.5812(5) 0.2685(5) 0.0204(14) Uani 1 1 d . . .
N5 N 0.4632(6) 0.5527(5) 0.2263(5) 0.0236(15) Uani 1 1 d . . .
Br1 Br 0.01520(8) 0.34858(8) 0.18828(7) 0.0362(2) Uani 1 1 d . . .
C6 C 0.7892(7) 0.6881(6) 0.2195(6) 0.0236(17) Uani 1 1 d . . .
C7 C 0.8448(8) 0.7414(6) 0.3137(6) 0.0258(18) Uani 1 1 d . . .
H7 H 0.7945 0.7467 0.3667 0.031 Uiso 1 1 calc R . .
C8 C 0.9773(8) 0.7870(6) 0.3274(6) 0.0273(18) Uani 1 1 d . . .
H8 H 1.0174 0.8237 0.3907 0.033 Uiso 1 1 calc R . .
C9 C 1.0517(8) 0.7791(6) 0.2488(7) 0.035(2) Uani 1 1 d . . .
H9 H 1.1430 0.8074 0.2603 0.042 Uiso 1 1 calc R . .
C10 C 0.9886(8) 0.7278(6) 0.1510(7) 0.0316(19) Uani 1 1 d . . .
H10 H 1.0359 0.7257 0.0960 0.038 Uiso 1 1 calc R . .
C11 C 0.8555(8) 0.6805(7) 0.1373(6) 0.0308(19) Uani 1 1 d . . .
H11 H 0.8128 0.6446 0.0740 0.037 Uiso 1 1 calc R . .
C12 C 0.6742(7) 0.5398(6) 0.3713(6) 0.0222(17) Uani 1 1 d . . .
C13 C 0.6340(9) 0.5751(8) 0.4613(6) 0.037(2) Uani 1 1 d . . .
H13 H 0.5596 0.6247 0.4566 0.044 Uiso 1 1 calc R . .
C14 C 0.7072(9) 0.5347(8) 0.5586(7) 0.044(2) Uani 1 1 d . . .
H14 H 0.6838 0.5588 0.6210 0.053 Uiso 1 1 calc R . .
C15 C 0.8132(10) 0.4601(7) 0.5642(7) 0.041(2) Uani 1 1 d . . .
H15 H 0.8600 0.4320 0.6302 0.049 Uiso 1 1 calc R . .
C16 C 0.8527(9) 0.4252(7) 0.4727(7) 0.036(2) Uani 1 1 d . . .
H16 H 0.9266 0.3750 0.4779 0.043 Uiso 1 1 calc R . .
C17 C 0.7816(9) 0.4653(7) 0.3727(7) 0.034(2) Uani 1 1 d . . .
H17 H 0.8058 0.4426 0.3103 0.041 Uiso 1 1 calc R . .

loop_
_atom_site_aniso_label
_atom_site_aniso_U_11
_atom_site_aniso_U_22
_atom_site_aniso_U_33
_atom_site_aniso_U_23
_atom_site_aniso_U_13
_atom_site_aniso_U_12
Au1 0.02088(16) 0.02558(18) 0.02367(17) -0.00048(15) 0.00220(11) -0.00157(13)
S1 0.0254(10) 0.0370(13) 0.0269(11) 0.0063(10) -0.0006(8) -0.0056(9)
C1 0.026(4) 0.019(4) 0.020(4) -0.002(3) 0.010(3) -0.004(3)
N2 0.030(4) 0.023(4) 0.013(3) 0.003(3) 0.003(3) -0.001(3)
N3 0.022(3) 0.021(4) 0.017(3) 0.003(3) 0.002(3) -0.003(3)
N4 0.014(3) 0.030(4) 0.018(3) 0.000(3) 0.005(2) -0.002(3)
N5 0.023(3) 0.023(4) 0.024(4) -0.003(3) 0.006(3) -0.004(3)
Br1 0.0299(4) 0.0401(5) 0.0375(5) 0.0053(4) 0.0053(4) -0.0092(4)
C6 0.017(4) 0.024(4) 0.029(4) 0.001(4) 0.003(3) -0.007(3)
C7 0.025(4) 0.025(5) 0.026(4) 0.005(4) 0.002(3) -0.003(3)
C8 0.030(4) 0.020(4) 0.030(4) 0.001(4) 0.005(3) -0.006(3)
C9 0.030(5) 0.021(5) 0.053(6) 0.015(4) 0.007(4) 0.001(3)
C10 0.039(5) 0.021(5) 0.039(5) 0.006(4) 0.016(4) -0.002(4)
C11 0.036(5) 0.028(5) 0.029(5) -0.002(4) 0.009(4) -0.003(4)
C12 0.024(4) 0.022(5) 0.017(4) 0.007(3) -0.003(3) -0.003(3)
C13 0.041(5) 0.044(6) 0.026(5) -0.002(4) 0.008(4) 0.014(4)
C14 0.043(5) 0.071(7) 0.016(4) 0.012(4) 0.003(4) 0.011(5)
C15 0.061(6) 0.032(6) 0.028(5) 0.010(4) 0.007(4) -0.006(4)
C16 0.035(5) 0.027(5) 0.042(5) 0.006(4) -0.001(4) 0.012(4)
C17 0.036(5) 0.034(5) 0.030(5) -0.003(4) 0.004(4) -0.004(4)

loop_
_atom_type_symbol
_atom_type_description
_atom_type_scat_dispersion_real
_atom_type_scat_dispersion_imag
_atom_type_scat_source
C C 0.0033 0.0016 'International Tables Vol C Tables 4.2.6.8 and 6.1.1.4'
H H 0.0000 0.0000 'International Tables Vol C Tables 4.2.6.8 and 6.1.1.4'
N N 0.0061 0.0033 'International Tables Vol C Tables 4.2.6.8 and 6.1.1.4'
Br Br -0.2901 2.4595 'International Tables Vol C Tables 4.2.6.8 and 6.1.1.4'
Au Au -2.0133 8.8022 'International Tables Vol C Tables 4.2.6.8 and 6.1.1.4'
S S 0.1246 0.1234 'International Tables Vol C Tables 4.2.6.8 and 6.1.1.4'

loop_
_geom_angle_atom_site_label_1
_geom_angle_atom_site_label_2
_geom_angle_atom_site_label_3
_geom_angle
_geom_angle_site_symmetry_1
_geom_angle_site_symmetry_3
_geom_angle_publ_flag
S1 Au1 Br1 177.05(6) . . ?
C1 S1 Au1 102.9(3) . . ?
N5 C1 N2 110.9(6) . . ?
N5 C1 S1 127.2(5) . . ?
N2 C1 S1 121.9(5) . . ?
N3 N2 C1 104.4(6) . . ?
N4 N3 N2 110.0(5) . . ?
N4 N3 C6 126.3(6) . . ?
N2 N3 C6 123.6(6) . . ?
N3 N4 N5 110.7(5) . . ?
N3 N4 C12 126.5(6) . . ?
N5 N4 C12 122.4(6) . . ?
N4 N5 C1 103.9(6) . . ?
C11 C6 C7 124.0(7) . . ?
C11 C6 N3 116.2(7) . . ?
C7 C6 N3 119.8(7) . . ?
C6 C7 C8 117.8(7) . . ?
C7 C8 C9 121.0(8) . . ?
C8 C9 C10 119.5(7) . . ?
C11 C10 C9 119.5(8) . . ?
C6 C11 C10 118.0(8) . . ?
C13 C12 C17 123.8(7) . . ?
C13 C12 N4 118.1(7) . . ?
C17 C12 N4 118.1(7) . . ?
C12 C13 C14 118.0(8) . . ?
C15 C14 C13 120.4(8) . . ?
C14 C15 C16 120.9(8) . . ?
C15 C16 C17 120.1(8) . . ?
C12 C17 C16 116.7(8) . . ?

loop_
_geom_bond_atom_site_label_1
_geom_bond_atom_site_label_2
_geom_bond_distance
_geom_bond_site_symmetry_2
_geom_bond_publ_flag
Au1 S1 2.274(2) . ?
Au1 Br1 2.3896(9) . ?
S1 C1 1.704(7) . ?
C1 N5 1.360(9) . ?
C1 N2 1.361(9) . ?
N2 N3 1.325(8) . ?
N3 N4 1.317(8) . ?
N3 C6 1.457(9) . ?
N4 N5 1.327(8) . ?
N4 C12 1.451(9) . ?
C6 C11 1.365(10) . ?
C6 C7 1.368(10) . ?
C7 C8 1.374(10) . ?
C8 C9 1.378(11) . ?
C9 C10 1.409(11) . ?
C10 C11 1.388(11) . ?
C12 C13 1.374(10) . ?
C12 C17 1.375(11) . ?
C13 C14 1.378(11) . ?
C14 C15 1.358(12) . ?
C15 C16 1.386(12) . ?
C16 C17 1.398(11) . ?
